data_2219537
loop_
_publ_author_name
'Kavitha, T.'
'Ponnuswamy, S.'
'Jamesh, M.'
'Umamaheshwari, J.'
'Ponnuswamy, M. N.'

_publ_section_title
;
 1-Chloroacetyl-3,3-dimethyl-2,6-diphenylpiperidin-4-one
;
_journal_coeditor_code CI2675
_journal_issue 10
_journal_name_full 'Acta Crystallographica Section E'
_journal_page_first o2041
_journal_paper_doi 10.1107/S1600536808030985
_journal_volume 64
_journal_year 2008
_chemical_formula_iupac 'C21 H22 Cl N O2'
_chemical_formula_moiety 'C21 H22 Cl N O2'
_chemical_formula_sum 'C21 H22 Cl N O2'
_chemical_formula_weight 355.85
_chemical_name_systematic
;
1-Chloroacetyl-3,3-dimethyl-2,6-diphenylpiperidin-4-one
;
_space_group_IT_number 14
_symmetry_cell_setting monoclinic
_symmetry_space_group_name_Hall '-P 2yn'
_symmetry_space_group_name_H-M 'P 1 21/n 1'
_atom_sites_solution_hydrogens geom
_atom_sites_solution_primary direct
_atom_sites_solution_secondary difmap
_audit_creation_method SHELXL97
_cell_angle_alpha 90.00
_cell_angle_beta 112.7620(10)
_cell_angle_gamma 90.00
_cell_formula_units_Z 4
_cell_length_a 13.7005(3)
_cell_length_b 9.8735(2)
_cell_length_c 14.8960(3)
_cell_measurement_reflns_used 4674
_cell_measurement_temperature 293(2)
_cell_measurement_theta_max 28.45
_cell_measurement_theta_min 2.54
_cell_volume 1858.08(7)
_computing_cell_refinement 'SAINT (Bruker, 2004)'
_computing_data_collection 'APEX2 (Bruker, 2004)'
_computing_data_reduction 'SAINT (Bruker, 2004)'
_computing_molecular_graphics 'ORTEP-3 (Farrugia, 1997)'
_computing_publication_material 'SHELXL97 (Sheldrick, 2008) and PLATON (Spek, 2003)'
_computing_structure_refinement 'SHELXL97 (Sheldrick, 2008)'
_computing_structure_solution 'SHELXS97 (Sheldrick, 2008)'
_diffrn_ambient_temperature 293(2)
_diffrn_measured_fraction_theta_full 1.000
_diffrn_measured_fraction_theta_max 0.999
_diffrn_measurement_device_type 'Bruker Kappa APEXII area-detector'
_diffrn_measurement_method '\w and \f scans'
_diffrn_radiation_monochromator graphite
_diffrn_radiation_source 'fine-focus sealed tube'
_diffrn_radiation_type MoK\a
_diffrn_radiation_wavelength 0.71073
_diffrn_reflns_av_R_equivalents 0.0252
_diffrn_reflns_av_sigmaI/netI 0.0215
_diffrn_reflns_limit_h_max 18
_diffrn_reflns_limit_h_min -18
_diffrn_reflns_limit_k_max 13
_diffrn_reflns_limit_k_min -11
_diffrn_reflns_limit_l_max 19
_diffrn_reflns_limit_l_min -18
_diffrn_reflns_number 22063
_diffrn_reflns_theta_full 25.00
_diffrn_reflns_theta_max 28.45
_diffrn_reflns_theta_min 2.54
_diffrn_standards_number 0
_exptl_absorpt_coefficient_mu 0.219
_exptl_absorpt_correction_T_max 0.9575
_exptl_absorpt_correction_T_min 0.8538
_exptl_absorpt_correction_type multi-scan
_exptl_absorpt_process_details '(SADABS; Sheldrick, 2001)'
_exptl_crystal_colour colourless
_exptl_crystal_density_diffrn 1.272
_exptl_crystal_density_method 'not measured'
_exptl_crystal_description block
_exptl_crystal_F_000 752
_exptl_crystal_size_max 0.32
_exptl_crystal_size_mid 0.26
_exptl_crystal_size_min 0.20
_refine_diff_density_max 0.676
_refine_diff_density_min -0.662
_refine_ls_extinction_method none
_refine_ls_goodness_of_fit_ref 1.013
_refine_ls_hydrogen_treatment constr
_refine_ls_matrix_type full
_refine_ls_number_parameters 226
_refine_ls_number_reflns 4674
_refine_ls_number_restraints 0
_refine_ls_restrained_S_all 1.013
_refine_ls_R_factor_all 0.0697
_refine_ls_R_factor_gt 0.0496
_refine_ls_shift/su_max 0.001
_refine_ls_shift/su_mean <0.001
_refine_ls_structure_factor_coef Fsqd
_refine_ls_weighting_details 'calc w = 1/[\s^2^(Fo^2^)+(0.0741P)^2^+0.7704P] where P=(Fo^2^+2Fc^2^)/3'
_refine_ls_weighting_scheme calc
_refine_ls_wR_factor_gt 0.1368
_refine_ls_wR_factor_ref 0.1542
_reflns_number_gt 3424
_reflns_number_total 4674
_reflns_threshold_expression I>2\s(I)
_cod_data_source_file ci2675.cif
_cod_data_source_block I
_cod_original_sg_symbol_H-M 'P 21/n'
_cod_database_code 2219537
_cod_database_fobs_code 2219537

loop_
_symmetry_equiv_pos_as_xyz
'x, y, z'
'-x+1/2, y+1/2, -z+1/2'
'-x, -y, -z'
'x-1/2, -y-1/2, z-1/2'

loop_
_atom_site_type_symbol
_atom_site_label
_atom_site_fract_x
_atom_site_fract_y
_atom_site_fract_z
_atom_site_U_iso_or_equiv
_atom_site_adp_type
_atom_site_calc_flag
_atom_site_refinement_flags
_atom_site_occupancy
C C2 0.20338(13) 0.74492(17) 0.41291(11) 0.0364(3) Uani d . 1
H H2 0.2263 0.8253 0.3878 0.044 Uiso calc R 1
C C3 0.30126(14) 0.6958(2) 0.50015(13) 0.0457(4) Uani d . 1
C C4 0.27691(14) 0.56295(19) 0.53752(13) 0.0460(4) Uani d . 1
C C5 0.19260(15) 0.47683(18) 0.46543(13) 0.0450(4) Uani d . 1
H H5A 0.1275 0.4912 0.4755 0.054 Uiso calc R 1
H H5B 0.2125 0.3828 0.4808 0.054 Uiso calc R 1
C C6 0.16822(13) 0.49786(17) 0.35689(12) 0.0374(3) Uani d . 1
H H6 0.2216 0.4486 0.3411 0.045 Uiso calc R 1
C C7 0.16925(13) 0.68513(18) 0.24518(12) 0.0392(4) Uani d . 1
C C8 0.15274(18) 0.5752(2) 0.16986(14) 0.0536(5) Uani d . 1
H H8A 0.0834 0.5350 0.1537 0.064 Uiso calc R 1
H H8B 0.2053 0.5048 0.1972 0.064 Uiso calc R 1
C C9 0.10539(13) 0.78759(16) 0.43001(11) 0.0372(3) Uani d . 1
C C10 0.08432(16) 0.75494(19) 0.51136(13) 0.0462(4) Uani d . 1
H H10 0.1339 0.7062 0.5620 0.055 Uiso calc R 1
C C11 -0.00972(18) 0.7942(2) 0.51791(15) 0.0547(5) Uani d . 1
H H11 -0.0225 0.7717 0.5730 0.066 Uiso calc R 1
C C12 -0.08371(17) 0.8654(2) 0.44463(16) 0.0569(5) Uani d . 1
H H12 -0.1470 0.8906 0.4493 0.068 Uiso calc R 1
C C13 -0.06398(16) 0.8999(2) 0.36330(15) 0.0558(5) Uani d . 1
H H13 -0.1139 0.9490 0.3132 0.067 Uiso calc R 1
C C14 0.02930(15) 0.86157(19) 0.35629(13) 0.0451(4) Uani d . 1
H H14 0.0418 0.8855 0.3013 0.054 Uiso calc R 1
C C15 0.39135(16) 0.6647(3) 0.46568(19) 0.0695(7) Uani d . 1
H H15A 0.4103 0.7459 0.4409 0.104 Uiso calc R 1
H H15B 0.3681 0.5975 0.4152 0.104 Uiso calc R 1
H H15C 0.4517 0.6313 0.5194 0.104 Uiso calc R 1
C C16 0.33953(19) 0.8035(2) 0.58046(15) 0.0635(6) Uani d . 1
H H16A 0.3542 0.8862 0.5541 0.095 Uiso calc R 1
H H16B 0.4028 0.7724 0.6321 0.095 Uiso calc R 1
H H16C 0.2856 0.8194 0.6054 0.095 Uiso calc R 1
C C17 0.06144(13) 0.43346(18) 0.30018(12) 0.0402(4) Uani d . 1
C C18 -0.03188(15) 0.4922(2) 0.29576(15) 0.0514(5) Uani d . 1
H H18 -0.0308 0.5772 0.3230 0.062 Uiso calc R 1
C C19 -0.12687(16) 0.4244(3) 0.25075(18) 0.0653(6) Uani d . 1
H H19 -0.1896 0.4643 0.2477 0.078 Uiso calc R 1
C C20 -0.12916(18) 0.2988(3) 0.21055(17) 0.0672(6) Uani d . 1
H H20 -0.1932 0.2534 0.1810 0.081 Uiso calc R 1
C C21 -0.0373(2) 0.2404(2) 0.21401(17) 0.0645(6) Uani d . 1
H H21 -0.0389 0.1556 0.1862 0.077 Uiso calc R 1
C C22 0.05803(17) 0.3072(2) 0.25877(14) 0.0517(5) Uani d . 1
H H22 0.1203 0.2669 0.2611 0.062 Uiso calc R 1
Cl Cl1 0.16240(6) 0.63835(7) 0.06314(4) 0.0778(2) Uani d . 1
N N1 0.17457(10) 0.64277(14) 0.33383(9) 0.0350(3) Uani d . 1
O O1 0.32116(13) 0.52655(16) 0.62105(10) 0.0706(5) Uani d . 1
O O2 0.17704(12) 0.80385(14) 0.22634(10) 0.0518(3) Uani d . 1

loop_
_atom_site_aniso_label
_atom_site_aniso_U_11
_atom_site_aniso_U_22
_atom_site_aniso_U_33
_atom_site_aniso_U_12
_atom_site_aniso_U_13
_atom_site_aniso_U_23
C2 0.0408(8) 0.0334(8) 0.0325(8) -0.0040(6) 0.0113(6) 0.0006(6)
C3 0.0407(8) 0.0456(10) 0.0409(9) -0.0039(7) 0.0049(7) 0.0007(7)
C4 0.0477(9) 0.0416(10) 0.0396(9) 0.0071(8) 0.0070(7) 0.0041(7)
C5 0.0533(10) 0.0358(9) 0.0399(9) -0.0014(7) 0.0114(8) 0.0063(7)
C6 0.0398(8) 0.0331(8) 0.0384(8) -0.0020(6) 0.0143(7) 0.0000(6)
C7 0.0394(8) 0.0433(10) 0.0375(8) -0.0005(7) 0.0177(7) 0.0022(7)
C8 0.0761(13) 0.0507(11) 0.0404(9) 0.0006(10) 0.0295(9) 0.0007(8)
C9 0.0452(8) 0.0321(8) 0.0328(8) -0.0034(7) 0.0136(6) -0.0017(6)
C10 0.0599(10) 0.0423(10) 0.0382(9) -0.0002(8) 0.0210(8) 0.0036(7)
C11 0.0692(12) 0.0547(12) 0.0506(11) -0.0083(10) 0.0346(10) -0.0026(9)
C12 0.0509(10) 0.0616(13) 0.0633(13) -0.0042(9) 0.0278(10) -0.0119(10)
C13 0.0501(10) 0.0628(13) 0.0487(11) 0.0097(9) 0.0127(8) -0.0009(9)
C14 0.0521(10) 0.0471(10) 0.0356(8) 0.0046(8) 0.0164(7) 0.0025(7)
C15 0.0394(10) 0.0911(18) 0.0705(15) 0.0000(10) 0.0129(10) 0.0047(13)
C16 0.0668(13) 0.0553(12) 0.0468(11) -0.0150(10) -0.0016(9) -0.0027(9)
C17 0.0453(9) 0.0390(9) 0.0351(8) -0.0074(7) 0.0144(7) 0.0031(7)
C18 0.0458(9) 0.0456(10) 0.0566(11) -0.0039(8) 0.0129(8) 0.0041(9)
C19 0.0424(10) 0.0691(15) 0.0728(15) -0.0048(10) 0.0096(10) 0.0161(12)
C20 0.0586(12) 0.0710(15) 0.0568(12) -0.0287(11) 0.0057(10) 0.0037(11)
C21 0.0760(15) 0.0581(13) 0.0567(12) -0.0258(11) 0.0225(11) -0.0140(10)
C22 0.0605(11) 0.0497(11) 0.0489(10) -0.0143(9) 0.0256(9) -0.0101(8)
Cl1 0.1234(6) 0.0747(4) 0.0530(3) -0.0077(4) 0.0534(4) -0.0031(3)
N1 0.0387(7) 0.0337(7) 0.0327(7) -0.0025(5) 0.0139(5) 0.0002(5)
O1 0.0861(11) 0.0565(9) 0.0427(8) 0.0064(8) -0.0041(7) 0.0112(7)
O2 0.0714(9) 0.0441(7) 0.0471(7) -0.0043(6) 0.0308(7) 0.0057(6)

loop_
_atom_type_symbol
_atom_type_description
_atom_type_scat_dispersion_real
_atom_type_scat_dispersion_imag
_atom_type_scat_source
C C 0.0033 0.0016 'International Tables Vol C Tables 4.2.6.8 and 6.1.1.4'
H H 0.0000 0.0000 'International Tables Vol C Tables 4.2.6.8 and 6.1.1.4'
Cl Cl 0.1484 0.1585 'International Tables Vol C Tables 4.2.6.8 and 6.1.1.4'
N N 0.0061 0.0033 'International Tables Vol C Tables 4.2.6.8 and 6.1.1.4'
O O 0.0106 0.0060 'International Tables Vol C Tables 4.2.6.8 and 6.1.1.4'

loop_
_geom_angle_atom_site_label_1
_geom_angle_atom_site_label_2
_geom_angle_atom_site_label_3
_geom_angle
N1 C2 C9 109.92(12)
N1 C2 C3 109.45(14)
C9 C2 C3 118.87(14)
N1 C2 H2 105.9
C9 C2 H2 105.9
C3 C2 H2 105.9
C4 C3 C16 111.85(16)
C4 C3 C15 105.63(18)
C16 C3 C15 108.79(18)
C4 C3 C2 109.86(14)
C16 C3 C2 111.27(16)
C15 C3 C2 109.26(16)
O1 C4 C5 120.59(18)
O1 C4 C3 122.87(17)
C5 C4 C3 116.54(15)
C4 C5 C6 118.12(15)
C4 C5 H5A 107.8
C6 C5 H5A 107.8
C4 C5 H5B 107.8
C6 C5 H5B 107.8
H5A C5 H5B 107.1
N1 C6 C17 113.96(13)
N1 C6 C5 111.52(14)
C17 C6 C5 107.46(13)
N1 C6 H6 107.9
C17 C6 H6 107.9
C5 C6 H6 107.9
O2 C7 N1 122.85(16)
O2 C7 C8 121.32(16)
N1 C7 C8 115.83(15)
C7 C8 Cl1 111.96(14)
C7 C8 H8A 109.2
Cl1 C8 H8A 109.2
C7 C8 H8B 109.2
Cl1 C8 H8B 109.2
H8A C8 H8B 107.9
C10 C9 C14 117.72(16)
C10 C9 C2 125.29(15)
C14 C9 C2 116.96(15)
C11 C10 C9 120.67(18)
C11 C10 H10 119.7
C9 C10 H10 119.7
C12 C11 C10 120.80(18)
C12 C11 H11 119.6
C10 C11 H11 119.6
C11 C12 C13 119.48(19)
C11 C12 H12 120.3
C13 C12 H12 120.3
C14 C13 C12 120.11(19)
C14 C13 H13 119.9
C12 C13 H13 119.9
C13 C14 C9 121.22(18)
C13 C14 H14 119.4
C9 C14 H14 119.4
C3 C15 H15A 109.5
C3 C15 H15B 109.5
H15A C15 H15B 109.5
C3 C15 H15C 109.5
H15A C15 H15C 109.5
H15B C15 H15C 109.5
C3 C16 H16A 109.5
C3 C16 H16B 109.5
H16A C16 H16B 109.5
C3 C16 H16C 109.5
H16A C16 H16C 109.5
H16B C16 H16C 109.5
C18 C17 C22 119.07(17)
C18 C17 C6 121.70(16)
C22 C17 C6 119.00(16)
C17 C18 C19 119.9(2)
C17 C18 H18 120.0
C19 C18 H18 120.0
C20 C19 C18 120.4(2)
C20 C19 H19 119.8
C18 C19 H19 119.8
C21 C20 C19 120.0(2)
C21 C20 H20 120.0
C19 C20 H20 120.0
C20 C21 C22 120.1(2)
C20 C21 H21 120.0
C22 C21 H21 120.0
C21 C22 C17 120.5(2)
C21 C22 H22 119.8
C17 C22 H22 119.8
C7 N1 C6 122.42(14)
C7 N1 C2 117.37(13)
C6 N1 C2 119.59(13)

loop_
_geom_bond_atom_site_label_1
_geom_bond_atom_site_label_2
_geom_bond_distance
C2 N1 1.483(2)
C2 C9 1.520(2)
C2 C3 1.541(2)
C2 H2 0.98
C3 C4 1.512(3)
C3 C16 1.534(3)
C3 C15 1.540(3)
C4 O1 1.209(2)
C4 C5 1.500(3)
C5 C6 1.533(2)
C5 H5A 0.97
C5 H5B 0.97
C6 N1 1.482(2)
C6 C17 1.517(2)
C6 H6 0.98
C7 O2 1.220(2)
C7 N1 1.360(2)
C7 C8 1.514(3)
C8 Cl1 1.7595(19)
C8 H8A 0.97
C8 H8B 0.97
C9 C10 1.388(2)
C9 C14 1.393(2)
C10 C11 1.385(3)
C10 H10 0.93
C11 C12 1.363(3)
C11 H11 0.93
C12 C13 1.382(3)
C12 H12 0.93
C13 C14 1.375(3)
C13 H13 0.93
C14 H14 0.93
C15 H15A 0.96
C15 H15B 0.96
C15 H15C 0.96
C16 H16A 0.96
C16 H16B 0.96
C16 H16C 0.96
C17 C18 1.382(3)
C17 C22 1.384(3)
C18 C19 1.384(3)
C18 H18 0.93
C19 C20 1.372(4)
C19 H19 0.93
C20 C21 1.367(4)
C20 H20 0.93
C21 C22 1.382(3)
C21 H21 0.93
C22 H22 0.93

loop_
_geom_hbond_atom_site_label_D
_geom_hbond_atom_site_label_H
_geom_hbond_atom_site_label_A
_geom_hbond_site_symmetry_A
_geom_hbond_distance_DH
_geom_hbond_distance_HA
_geom_hbond_distance_DA
_geom_hbond_angle_DHA
_geom_hbond_publ_flag
C6 H6 O2 2_545 0.98 2.46 3.426(2) 168 y
C8 H8B O2 2_545 0.97 2.53 3.495(3) 172 y
C21 H21 O1 4_565 0.93 2.53 3.248(3) 134 y
C11 H11 Cg1 3_566 0.93 2.73 3.568(2) 150 y

loop_
_geom_torsion_atom_site_label_1
_geom_torsion_atom_site_label_2
_geom_torsion_atom_site_label_3
_geom_torsion_atom_site_label_4
_geom_torsion
N1 C2 C3 C4 -60.29(18)
C9 C2 C3 C4 67.1(2)
N1 C2 C3 C16 175.29(15)
C9 C2 C3 C16 -57.3(2)
N1 C2 C3 C15 55.1(2)
C9 C2 C3 C15 -177.45(17)
C16 C3 C4 O1 -28.9(3)
C15 C3 C4 O1 89.3(2)
C2 C3 C4 O1 -153.0(2)
C16 C3 C4 C5 150.31(18)
C15 C3 C4 C5 -91.50(19)
C2 C3 C4 C5 26.2(2)
O1 C4 C5 C6 -157.96(19)
C3 C4 C5 C6 22.8(2)
C4 C5 C6 N1 -37.4(2)
C4 C5 C6 C17 -162.92(16)
O2 C7 C8 Cl1 7.0(2)
N1 C7 C8 Cl1 -173.12(13)
N1 C2 C9 C10 109.58(18)
C3 C2 C9 C10 -17.6(2)
N1 C2 C9 C14 -68.14(18)
C3 C2 C9 C14 164.68(16)
C14 C9 C10 C11 0.5(3)
C2 C9 C10 C11 -177.24(17)
C9 C10 C11 C12 0.2(3)
C10 C11 C12 C13 -0.6(3)
C11 C12 C13 C14 0.5(3)
C12 C13 C14 C9 0.2(3)
C10 C9 C14 C13 -0.6(3)
C2 C9 C14 C13 177.27(17)
N1 C6 C17 C18 -50.6(2)
C5 C6 C17 C18 73.5(2)
N1 C6 C17 C22 134.95(16)
C5 C6 C17 C22 -100.95(19)
C22 C17 C18 C19 0.3(3)
C6 C17 C18 C19 -174.15(18)
C17 C18 C19 C20 0.2(3)
C18 C19 C20 C21 -0.6(4)
C19 C20 C21 C22 0.6(4)
C20 C21 C22 C17 -0.2(3)
C18 C17 C22 C21 -0.3(3)
C6 C17 C22 C21 174.29(18)
O2 C7 N1 C6 -178.13(16)
C8 C7 N1 C6 1.9(2)
O2 C7 N1 C2 -7.2(2)
C8 C7 N1 C2 172.90(15)
C17 C6 N1 C7 -66.5(2)
C5 C6 N1 C7 171.59(15)
C17 C6 N1 C2 122.72(15)
C5 C6 N1 C2 0.8(2)
C9 C2 N1 C7 104.00(16)
C3 C2 N1 C7 -123.72(15)
C9 C2 N1 C6 -84.78(17)
C3 C2 N1 C6 47.50(18)
